data_2203294
loop_
_publ_author_name
'Liang, Zu-Pei'

_publ_section_title 2-[(1,3-Benzodioxol-5-yl)methylene]-6,7-dihydro-5<i>H</i>-thiazolo[3,2-<i>a</i>]pyrimidin-3-one
_journal_issue 3
_journal_name_full 'Acta Crystallographica Section E'
_journal_page_first o339
_journal_page_last o340
_journal_paper_doi 10.1107/S1600536804001357
_journal_volume 60
_journal_year 2004
_chemical_formula_iupac 'C14 H12 N2 O3 S'
_chemical_formula_moiety 'C14 H12 N2 O3 S'
_chemical_formula_sum 'C14 H12 N2 O3 S'
_chemical_formula_weight 288.32
_chemical_melting_point 424.5(5)
_chemical_name_systematic
;
2-[(1,3-Benzodioxol-5-yl)methylene]-6,7-dihydro-5H-thiazolo[3,2-a]pyrimidin-
3-one
;
_space_group_IT_number 2
_symmetry_cell_setting triclinic
_symmetry_space_group_name_Hall '-P 1'
_symmetry_space_group_name_H-M 'P -1'
_cell_angle_alpha 82.402(13)
_cell_angle_beta 79.337(12)
_cell_angle_gamma 67.609(12)
_cell_formula_units_Z 2
_cell_length_a 7.494(4)
_cell_length_b 8.050(5)
_cell_length_c 12.097(7)
_cell_measurement_reflns_used 887
_cell_measurement_temperature 293(2)
_cell_measurement_theta_max 26.50
_cell_measurement_theta_min 2.97
_cell_volume 661.6(7)
_computing_cell_refinement SMART
_computing_data_collection 'SMART (Bruker, 1997)'
_computing_data_reduction 'SAINT (Bruker, 1997)'
_computing_molecular_graphics 'SHELXTL (Bruker, 1997)'
_computing_publication_material SHELXTL
_computing_structure_refinement 'SHELXL97 (Sheldrick, 1997)'
_computing_structure_solution 'SHELXS97 (Sheldrick, 1997)'
_diffrn_ambient_temperature 293(2)
_diffrn_measured_fraction_theta_full 0.995
_diffrn_measured_fraction_theta_max 0.975
_diffrn_measurement_device_type 'Bruker SMART CCD area-detector'
_diffrn_measurement_method '\f and \w'
_diffrn_radiation_monochromator graphite
_diffrn_radiation_source 'fine-focus sealed tube'
_diffrn_radiation_type MoK\a
_diffrn_radiation_wavelength 0.71073
_diffrn_reflns_av_R_equivalents 0.0171
_diffrn_reflns_av_sigmaI/netI 0.0324
_diffrn_reflns_limit_h_max 8
_diffrn_reflns_limit_h_min -9
_diffrn_reflns_limit_k_max 9
_diffrn_reflns_limit_k_min -10
_diffrn_reflns_limit_l_max 12
_diffrn_reflns_limit_l_min -15
_diffrn_reflns_number 3961
_diffrn_reflns_theta_full 25.00
_diffrn_reflns_theta_max 26.58
_diffrn_reflns_theta_min 1.72
_diffrn_standards_decay_% 0
_diffrn_standards_interval_count 0
_diffrn_standards_interval_time 0
_diffrn_standards_number 0
_exptl_absorpt_coefficient_mu 0.253
_exptl_absorpt_correction_T_max 0.980
_exptl_absorpt_correction_T_min 0.877
_exptl_absorpt_correction_type multi-scan
_exptl_absorpt_process_details '(SADABS; Bruker, 1997)'
_exptl_crystal_colour colorless
_exptl_crystal_density_diffrn 1.447
_exptl_crystal_density_method 'not measured'
_exptl_crystal_description block
_exptl_crystal_F_000 300
_exptl_crystal_size_max 0.22
_exptl_crystal_size_mid 0.18
_exptl_crystal_size_min 0.10
_refine_diff_density_max 0.202
_refine_diff_density_min -0.174
_refine_ls_extinction_method none
_refine_ls_goodness_of_fit_ref 1.031
_refine_ls_hydrogen_treatment constr
_refine_ls_matrix_type full
_refine_ls_number_parameters 181
_refine_ls_number_reflns 2696
_refine_ls_number_restraints 0
_refine_ls_restrained_S_all 1.031
_refine_ls_R_factor_all 0.0582
_refine_ls_R_factor_gt 0.0391
_refine_ls_shift/su_max 0.001
_refine_ls_shift/su_mean 0.000
_refine_ls_structure_factor_coef Fsqd
_refine_ls_weighting_details 'calc w = 1/[\s^2^(Fo^2^)+(0.0576P)^2^+0.128P] where P = (Fo^2^+2Fc^2^)/3'
_refine_ls_weighting_scheme calc
_refine_ls_wR_factor_ref 0.1143
_reflns_number_gt 2070
_reflns_number_total 2696
_reflns_threshold_expression I>2\s(I)
_cod_data_source_file fl6079.cif
_cod_data_source_block I
_cod_depositor_comments
;
The following automatic conversions were performed:
'_symmetry_cell_setting' value 'Triclinic' changed to 'triclinic'
according to '/home/saulius/struct/CIF-dictionaries/cif_core.dic'
dictionary named 'cif_core.dic' version 2.4.1 from 2010-06-29.

Automatic conversion script
Id: cif_fix_enum 1527 2010-12-29 10:47:43Z saulius 

The following automatic conversions were performed:

'_chemical_melting_point' value '424-425K' was changed to '424.5(5)'
- the average value was taken and precision was estimated.

Automatic conversion script
Id: cif_fix_values 1646 2011-03-28 12:23:43Z adriana 

The following automatic conversions were performed:

'_chemical_melting_point' value '424-425K' was changed to '424.5(5)'
- the average value was taken and precision was
estimated.

'_symmetry_cell_setting' value 'Triclinic' changed to
'triclinic' according to
/home/saulius/struct/CIF-dictionaries/cif_core.dic dictionary named
'cif_core.dic' version 2.4.1 from 2010-06-29.

Automatic conversion script
Id: cif_fix_values 1715 2011-07-08 13:25:40Z adriana 
;
_cod_database_code 2203294
_cod_database_fobs_code 2203294

loop_
_symmetry_equiv_pos_as_xyz
'x, y, z'
'-x, -y, -z'

loop_
_atom_site_label
_atom_site_fract_x
_atom_site_fract_y
_atom_site_fract_z
_atom_site_U_iso_or_equiv
_atom_site_adp_type
_atom_site_calc_flag
_atom_site_refinement_flags
_atom_site_occupancy
_atom_site_type_symbol
S1 1.14452(7) 0.80033(7) 0.64578(4) 0.05100(19) Uani d . 1 S
N1 1.4198(2) 0.5511(2) 0.74313(13) 0.0432(4) Uani d . 1 N
N2 1.5226(2) 0.6814(2) 0.56488(14) 0.0517(4) Uani d . 1 N
O1 0.1471(2) 1.1941(2) 0.77376(14) 0.0643(4) Uani d . 1 O
O2 0.1889(2) 1.0146(2) 0.94120(13) 0.0721(5) Uani d . 1 O
O3 1.2584(2) 0.4735(2) 0.90954(12) 0.0646(4) Uani d . 1 O
C1 1.3944(3) 0.6662(3) 0.64551(16) 0.0434(4) Uani d . 1 C
C2 1.6176(3) 0.4295(3) 0.76045(17) 0.0502(5) Uani d . 1 C
H2A 1.6138 0.3186 0.8014 0.060 Uiso calc R 1 H
H2B 1.6727 0.4857 0.8042 0.060 Uiso calc R 1 H
C3 1.7424(3) 0.3894(3) 0.64543(18) 0.0533(5) Uani d . 1 C
H3A 1.8776 0.3235 0.6554 0.064 Uiso calc R 1 H
H3B 1.7006 0.3142 0.6079 0.064 Uiso calc R 1 H
C4 1.7263(3) 0.5615(3) 0.57231(19) 0.0543(5) Uani d . 1 C
H4A 1.7906 0.6255 0.6030 0.065 Uiso calc R 1 H
H4B 1.7940 0.5307 0.4970 0.065 Uiso calc R 1 H
C5 1.2556(3) 0.5624(3) 0.81926(16) 0.0446(5) Uani d . 1 C
C6 1.0775(3) 0.6967(2) 0.77625(15) 0.0417(4) Uani d . 1 C
C7 0.8990(3) 0.7260(2) 0.83497(15) 0.0432(4) Uani d . 1 C
H7 0.8968 0.6560 0.9025 0.052 Uiso calc R 1 H
C8 0.7075(3) 0.8502(2) 0.81005(16) 0.0409(4) Uani d . 1 C
C9 0.5451(3) 0.8598(3) 0.89347(16) 0.0468(5) Uani d . 1 C
H9 0.5598 0.7879 0.9605 0.056 Uiso calc R 1 H
C10 0.3660(3) 0.9783(3) 0.87222(17) 0.0474(5) Uani d . 1 C
C11 0.3401(3) 1.0852(3) 0.77193(17) 0.0465(5) Uani d . 1 C
C12 0.4921(3) 1.0749(3) 0.68761(18) 0.0523(5) Uani d . 1 C
H12 0.4735 1.1431 0.6195 0.063 Uiso calc R 1 H
C13 0.6765(3) 0.9570(3) 0.70888(17) 0.0485(5) Uani d . 1 C
H13 0.7833 0.9490 0.6537 0.058 Uiso calc R 1 H
C14 0.0479(3) 1.1503(3) 0.8796(2) 0.0673(7) Uani d . 1 C
H14A -0.0499 1.1058 0.8674 0.081 Uiso calc R 1 H
H14B -0.0170 1.2567 0.9221 0.081 Uiso calc R 1 H

loop_
_atom_site_aniso_label
_atom_site_aniso_U_11
_atom_site_aniso_U_22
_atom_site_aniso_U_33
_atom_site_aniso_U_12
_atom_site_aniso_U_13
_atom_site_aniso_U_23
S1 0.0430(3) 0.0534(3) 0.0436(3) -0.0088(2) -0.0058(2) 0.0134(2)
N1 0.0379(9) 0.0456(9) 0.0387(8) -0.0084(7) -0.0081(7) 0.0047(7)
N2 0.0470(10) 0.0556(10) 0.0475(10) -0.0179(8) -0.0032(8) 0.0063(8)
O1 0.0409(8) 0.0717(10) 0.0674(10) -0.0085(7) -0.0171(7) 0.0153(8)
O2 0.0366(8) 0.0986(12) 0.0586(9) -0.0085(8) -0.0048(7) 0.0189(9)
O3 0.0517(9) 0.0731(10) 0.0478(8) -0.0084(7) -0.0056(7) 0.0213(7)
C1 0.0418(10) 0.0446(11) 0.0411(10) -0.0145(8) -0.0070(8) 0.0034(8)
C2 0.0412(11) 0.0544(12) 0.0501(12) -0.0113(9) -0.0144(9) 0.0044(9)
C3 0.0374(11) 0.0601(13) 0.0544(12) -0.0089(9) -0.0089(9) -0.0006(10)
C4 0.0421(11) 0.0622(13) 0.0558(12) -0.0191(10) -0.0017(9) -0.0020(10)
C5 0.0441(11) 0.0450(11) 0.0379(10) -0.0111(9) -0.0059(8) 0.0045(8)
C6 0.0432(10) 0.0391(10) 0.0383(9) -0.0109(8) -0.0070(8) 0.0015(8)
C7 0.0427(11) 0.0428(10) 0.0366(9) -0.0103(8) -0.0053(8) 0.0055(8)
C8 0.0407(10) 0.0385(10) 0.0415(10) -0.0128(8) -0.0076(8) 0.0008(8)
C9 0.0439(11) 0.0503(11) 0.0396(10) -0.0121(9) -0.0093(8) 0.0078(9)
C10 0.0390(10) 0.0557(12) 0.0442(11) -0.0153(9) -0.0074(8) 0.0030(9)
C11 0.0413(11) 0.0461(11) 0.0512(11) -0.0132(9) -0.0162(9) 0.0045(9)
C12 0.0520(12) 0.0539(12) 0.0474(11) -0.0186(10) -0.0139(10) 0.0155(9)
C13 0.0443(11) 0.0504(11) 0.0449(11) -0.0153(9) -0.0054(9) 0.0087(9)
C14 0.0410(12) 0.0808(17) 0.0655(15) -0.0084(11) -0.0113(11) 0.0066(13)

loop_
_atom_type_symbol
_atom_type_description
_atom_type_scat_dispersion_real
_atom_type_scat_dispersion_imag
_atom_type_scat_source
C C 0.0033 0.0016 'International Tables Vol C Tables 4.2.6.8 and 6.1.1.4'
H H 0.0000 0.0000 'International Tables Vol C Tables 4.2.6.8 and 6.1.1.4'
N N 0.0061 0.0033 'International Tables Vol C Tables 4.2.6.8 and 6.1.1.4'
O O 0.0106 0.0060 'International Tables Vol C Tables 4.2.6.8 and 6.1.1.4'
S S 0.1246 0.1234 'International Tables Vol C Tables 4.2.6.8 and 6.1.1.4'

loop_
_geom_angle_atom_site_label_1
_geom_angle_atom_site_label_2
_geom_angle_atom_site_label_3
_geom_angle
C6 S1 C1 92.05(9)
C5 N1 C1 117.17(16)
C5 N1 C2 123.78(16)
C1 N1 C2 119.03(16)
C1 N2 C4 116.93(17)
C11 O1 C14 106.01(16)
C10 O2 C14 105.90(17)
N2 C1 N1 128.49(18)
N2 C1 S1 121.29(16)
N1 C1 S1 110.22(13)
N1 C2 C3 108.39(16)
N1 C2 H2A 110.0
C3 C2 H2A 110.0
N1 C2 H2B 110.0
C3 C2 H2B 110.0
H2A C2 H2B 108.4
C4 C3 C2 111.29(18)
C4 C3 H3A 109.4
C2 C3 H3A 109.4
C4 C3 H3B 109.4
C2 C3 H3B 109.4
H3A C3 H3B 108.0
N2 C4 C3 112.93(17)
N2 C4 H4A 109.0
C3 C4 H4A 109.0
N2 C4 H4B 109.0
C3 C4 H4B 109.0
H4A C4 H4B 107.8
O3 C5 N1 123.70(18)
O3 C5 C6 125.62(18)
N1 C5 C6 110.68(16)
C7 C6 C5 121.21(17)
C7 C6 S1 128.98(15)
C5 C6 S1 109.81(14)
C6 C7 C8 130.47(18)
C6 C7 H7 114.8
C8 C7 H7 114.8
C13 C8 C9 118.87(17)
C13 C8 C7 123.95(17)
C9 C8 C7 117.18(17)
C10 C9 C8 117.70(18)
C10 C9 H9 121.2
C8 C9 H9 121.1
C9 C10 O2 128.22(18)
C9 C10 C11 122.17(19)
O2 C10 C11 109.60(18)
C12 C11 O1 128.07(19)
C12 C11 C10 121.87(19)
O1 C11 C10 110.06(18)
C11 C12 C13 116.63(19)
C11 C12 H12 121.7
C13 C12 H12 121.7
C12 C13 C8 122.69(19)
C12 C13 H13 118.7
C8 C13 H13 118.7
O1 C14 O2 108.42(17)
O1 C14 H14A 110.0
O2 C14 H14A 110.0
O1 C14 H14B 110.0
O2 C14 H14B 110.0
H14A C14 H14B 108.4

loop_
_geom_bond_atom_site_label_1
_geom_bond_atom_site_label_2
_geom_bond_distance
S1 C6 1.765(2)
S1 C1 1.770(2)
N1 C5 1.374(2)
N1 C1 1.396(2)
N1 C2 1.468(2)
N2 C1 1.265(3)
N2 C4 1.475(3)
O1 C11 1.374(2)
O1 C14 1.430(3)
O2 C10 1.380(2)
O2 C14 1.436(3)
O3 C5 1.223(2)
C2 C3 1.524(3)
C2 H2A 0.9700
C2 H2B 0.9700
C3 C4 1.518(3)
C3 H3A 0.9700
C3 H3B 0.9700
C4 H4A 0.9700
C4 H4B 0.9700
C5 C6 1.494(3)
C6 C7 1.342(3)
C7 C8 1.462(3)
C7 H7 0.9300
C8 C13 1.402(3)
C8 C9 1.414(3)
C9 C10 1.365(3)
C9 H9 0.9300
C10 C11 1.391(3)
C11 C12 1.366(3)
C12 C13 1.395(3)
C12 H12 0.9300
C13 H13 0.9300
C14 H14A 0.9700
C14 H14B 0.9700

loop_
_geom_torsion_atom_site_label_1
_geom_torsion_atom_site_label_2
_geom_torsion_atom_site_label_3
_geom_torsion_atom_site_label_4
_geom_torsion
C4 N2 C1 N1 0.9(3)
C4 N2 C1 S1 -179.23(14)
C5 N1 C1 N2 179.2(2)
C2 N1 C1 N2 0.8(3)
C5 N1 C1 S1 -0.7(2)
C2 N1 C1 S1 -179.12(14)
C6 S1 C1 N2 179.20(18)
C6 S1 C1 N1 -0.92(15)
C5 N1 C2 C3 154.50(19)
C1 N1 C2 C3 -27.2(2)
N1 C2 C3 C4 50.9(2)
C1 N2 C4 C3 25.0(3)
C2 C3 C4 N2 -51.6(2)
C1 N1 C5 O3 -177.58(19)
C2 N1 C5 O3 0.8(3)
C1 N1 C5 C6 2.3(2)
C2 N1 C5 C6 -179.34(17)
O3 C5 C6 C7 -2.3(3)
N1 C5 C6 C7 177.75(18)
O3 C5 C6 S1 177.04(18)
N1 C5 C6 S1 -2.9(2)
C1 S1 C6 C7 -178.55(19)
C1 S1 C6 C5 2.12(15)
C5 C6 C7 C8 179.36(19)
S1 C6 C7 C8 0.1(3)
C6 C7 C8 C13 5.4(3)
C6 C7 C8 C9 -175.4(2)
C13 C8 C9 C10 -2.2(3)
C7 C8 C9 C10 178.54(18)
C8 C9 C10 O2 -178.2(2)
C8 C9 C10 C11 1.0(3)
C14 O2 C10 C9 179.4(2)
C14 O2 C10 C11 0.1(2)
C14 O1 C11 C12 178.8(2)
C14 O1 C11 C10 -1.1(2)
C9 C10 C11 C12 1.5(3)
O2 C10 C11 C12 -179.22(19)
C9 C10 C11 O1 -178.69(19)
O2 C10 C11 O1 0.6(2)
O1 C11 C12 C13 177.61(19)
C10 C11 C12 C13 -2.6(3)
C11 C12 C13 C8 1.3(3)
C9 C8 C13 C12 1.0(3)
C7 C8 C13 C12 -179.74(19)
C11 O1 C14 O2 1.1(3)
C10 O2 C14 O1 -0.8(3)

loop_
_cod_related_entry_id
_cod_related_entry_database
_cod_related_entry_code
1 ChemSpider 4688744
